data_4349318
loop_
_publ_author_name
'Meng, Xixi'
'Zhang, Xuejing'
'Bing, Yanmin'
'Xu, Na'
'Shi, Wei'
'Cheng, Peng'

_publ_section_title
;
 In Situ Generation of NiO Nanoparticles in a Magnetic Metal-Organic
 Framework Exhibiting Three-Dimensional Magnetic Ordering.
;
_journal_issue 24
_journal_name_full 'Inorganic chemistry'
_journal_page_first 12938
_journal_page_last 12943
_journal_paper_doi 10.1021/acs.inorgchem.6b02376
_journal_volume 55
_journal_year 2016
_chemical_formula_moiety '0.5(C56 H40 N4 Ni6 O28)'
_chemical_formula_sum 'C28 H20 N2 Ni3 O14'
_chemical_formula_weight 784.59
_space_group_crystal_system monoclinic
_space_group_IT_number 14
_space_group_name_Hall '-P 2ybc'
_space_group_name_H-M_alt 'P 1 21/c 1'
_atom_sites_solution_hydrogens geom
_atom_sites_solution_primary direct
_atom_sites_solution_secondary difmap
_audit_creation_date 2016-06-07
_audit_creation_method
;
Olex2 1.2
(compiled 2013.12.10 svn.r2850 for OlexSys, GUI svn.r4736)
;
_cell_angle_alpha 90.00
_cell_angle_beta 105.951(5)
_cell_angle_gamma 90.00
_cell_formula_units_Z 2
_cell_length_a 10.9394(5)
_cell_length_b 17.2285(8)
_cell_length_c 7.6644(4)
_cell_measurement_reflns_used 3166
_cell_measurement_temperature 128.40(14)
_cell_measurement_theta_max 29.1349
_cell_measurement_theta_min 2.3596
_cell_volume 1388.89(12)
_computing_cell_refinement
;
CrysAlisPro, Agilent Technologies,
Version 1.171.35.19 (release 27-10-2011 CrysAlis171 .NET)
(compiled Oct 27 2011,15:02:11)
;
_computing_data_collection
;
CrysAlisPro, Agilent Technologies,
Version 1.171.35.19 (release 27-10-2011 CrysAlis171 .NET)
(compiled Oct 27 2011,15:02:11)
;
_computing_data_reduction
;
CrysAlisPro, Agilent Technologies,
Version 1.171.35.19 (release 27-10-2011 CrysAlis171 .NET)
(compiled Oct 27 2011,15:02:11)
;
_computing_molecular_graphics 'Olex2 (Dolomanov et al., 2009)'
_computing_publication_material 'Olex2 (Dolomanov et al., 2009)'
_computing_structure_refinement 'ShelXL (Sheldrick, 2008)'
_computing_structure_solution 'ShelXS (Sheldrick, 2008)'
_diffrn_ambient_temperature 128.40(14)
_diffrn_detector_area_resol_mean 16.2116
_diffrn_measured_fraction_theta_full 0.999
_diffrn_measured_fraction_theta_max 0.999
_diffrn_measurement_device_type 'SuperNova, Single source at offset), Eos'
_diffrn_measurement_method '\w scans'
_diffrn_orient_matrix_UB_11 0.0559971000
_diffrn_orient_matrix_UB_12 0.0220312000
_diffrn_orient_matrix_UB_13 0.0076028000
_diffrn_orient_matrix_UB_21 0.0349956000
_diffrn_orient_matrix_UB_22 -0.0263644000
_diffrn_orient_matrix_UB_23 0.0661066000
_diffrn_orient_matrix_UB_31 0.0137658000
_diffrn_orient_matrix_UB_32 -0.0226102000
_diffrn_orient_matrix_UB_33 -0.0696106000
_diffrn_radiation_monochromator mirror
_diffrn_radiation_type MoK\a
_diffrn_radiation_wavelength 0.71073
_diffrn_reflns_av_R_equivalents 0.0278
_diffrn_reflns_av_unetI/netI 0.0419
_diffrn_reflns_limit_h_max 12
_diffrn_reflns_limit_h_min -8
_diffrn_reflns_limit_k_max 20
_diffrn_reflns_limit_k_min -18
_diffrn_reflns_limit_l_max 8
_diffrn_reflns_limit_l_min -9
_diffrn_reflns_number 5098
_diffrn_reflns_theta_full 25.01
_diffrn_reflns_theta_max 25.01
_diffrn_reflns_theta_min 2.36
_diffrn_source 'SuperNova (Mo) X-ray Source'
_exptl_absorpt_coefficient_mu 2.094
_exptl_absorpt_correction_T_max 1.00000
_exptl_absorpt_correction_T_min 0.97016
_exptl_absorpt_process_details
;
CrysAlisPro, Agilent Technologies,
Version 1.171.35.19 (release 27-10-2011 CrysAlis171 .NET)
(compiled Oct 27 2011,15:02:11)
Empirical absorption correction using spherical harmonics,
 implemented in SCALE3 ABSPACK scaling algorithm.
;
_exptl_crystal_colour 'clear greenish green'
_exptl_crystal_colour_lustre clear
_exptl_crystal_colour_modifier greenish
_exptl_crystal_colour_primary green
_exptl_crystal_density_diffrn 1.876
_exptl_crystal_density_method 'not measured'
_exptl_crystal_description block
_exptl_crystal_F_000 796
_exptl_crystal_size_max 0.12
_exptl_crystal_size_mid 0.08
_exptl_crystal_size_min 0.06
_refine_diff_density_max 0.515
_refine_diff_density_min -0.567
_refine_diff_density_rms 0.085
_refine_ls_extinction_method none
_refine_ls_goodness_of_fit_ref 1.062
_refine_ls_hydrogen_treatment constr
_refine_ls_matrix_type full
_refine_ls_number_parameters 214
_refine_ls_number_reflns 2442
_refine_ls_number_restraints 4
_refine_ls_restrained_S_all 1.090
_refine_ls_R_factor_all 0.0386
_refine_ls_R_factor_gt 0.0333
_refine_ls_shift/su_max 0.000
_refine_ls_shift/su_mean 0.000
_refine_ls_structure_factor_coef Fsqd
_refine_ls_weighting_details 'calc w=1/[\s^2^(Fo^2^)+(0.0240P)^2^+2.0210P] where P=(Fo^2^+2Fc^2^)/3'
_refine_ls_weighting_scheme calc
_refine_ls_wR_factor_gt 0.0719
_refine_ls_wR_factor_ref 0.0750
_reflns_number_gt 2180
_reflns_number_total 2442
_reflns_threshold_expression >2sigma(I)
_cod_data_source_file ic6b02376_si_002.cif
_cod_data_source_block p120611d
_cod_database_code 4349318
_chemical_oxdiff_formula C12Ni1
_chemical_oxdiff_usercomment Ni-DMF
_reflns_odcompleteness_completeness 99.90
_reflns_odcompleteness_iscentric 1
_reflns_odcompleteness_theta 26.32
_olex2_refinement_description
;
1. Fixed Uiso
 At 1.2 times of:
  All C(H) groups
 At 1.5 times of:
  All O(H,H) groups
2. Restrained distances
 H5Aa-H5Aa_$1
 2.1 with sigma of 0.02
 H5Aa-H5Aa_$1
 2.1 with sigma of 0.02
 H5Aa-H5Aa_$1
 2.2 with sigma of 0.02
 H5Aa-H5Aa_$1
 2.3 with sigma of 0.01
3.a Riding coordinates:
 O5AA(H5Aa,H5Ab)
3.b Aromatic/amide H refined with riding coordinates:
 C7AA(H7AA), C8AA(H8AA), C0AA(H0AA), C6AA(H6AA), C4AA(H4AA), C3BA(H3BA),
 C4BA(H4BA), C2AA(H2AA)
;
_olex2_submission_special_instructions 'No special instructions were received'

loop_
_space_group_symop_id
_space_group_symop_operation_xyz
1 'x, y, z'
2 '-x, y+1/2, -z+1/2'
3 '-x, -y, -z'
4 'x, -y-1/2, z-1/2'

loop_
_atom_site_label
_atom_site_type_symbol
_atom_site_fract_x
_atom_site_fract_y
_atom_site_fract_z
_atom_site_U_iso_or_equiv
_atom_site_adp_type
_atom_site_occupancy
_atom_site_calc_flag
_atom_site_site_symmetry_order
_atom_site_refinement_flags_posn
_atom_site_refinement_flags_adp
_atom_site_refinement_flags_occupancy
Ni1 Ni -0.69741(4) 0.07340(2) -0.40841(5) 0.01005(13) Uani 1 d 1 . . .
Ni2 Ni -0.5000 0.0000 0.0000 0.00957(15) Uani 1 d 2 S T P
O3 O -0.4027(2) 0.42522(13) -0.3109(3) 0.0186(5) Uani 1 d 1 . . .
O4 O -0.6645(2) 0.04569(16) 0.0431(3) 0.0247(6) Uani 1 d 1 . . .
O0AA O -0.5094(2) 0.07685(13) -0.2125(3) 0.0137(5) Uani 1 d 1 . . .
O2AA O -0.6056(2) 0.17965(13) -0.3515(3) 0.0184(5) Uani 1 d 1 . . .
O3AA O -0.7928(2) 0.09223(14) -0.2189(3) 0.0181(5) Uani 1 d 1 . . .
O4AA O -0.2537(2) 0.46038(13) -0.0586(3) 0.0175(5) Uani 1 d 1 . . .
O5AA O -0.5928(2) 0.05549(13) -0.5927(3) 0.0224(6) Uani 1 d 1 . . .
H5AA H -0.5139 0.0622 -0.5409 0.034 Uiso 1 d 1 DR . .
H5AB H -0.6166 0.0877 -0.6800 0.034 Uiso 1 d 1 R . .
N N 0.1523(3) 0.11563(16) 0.3927(4) 0.0138(6) Uani 1 d 1 . . .
C7AA C 0.0486(3) 0.0733(2) 0.3194(5) 0.0167(7) Uani 1 d 1 . . .
H7AA H 0.0482 0.0203 0.3536 0.020 Uiso 1 calc 1 R . .
C8AA C -0.0577(3) 0.10282(19) 0.1969(4) 0.0155(7) Uani 1 d 1 . . .
H8AA H -0.1288 0.0701 0.1484 0.019 Uiso 1 calc 1 R . .
C C -0.5086(3) 0.14962(19) -0.2452(4) 0.0133(7) Uani 1 d 1 . . .
C9AA C -0.1799(3) 0.21505(19) 0.0227(4) 0.0109(7) Uani 1 d 1 . . .
C0AA C -0.4064(3) 0.27817(19) -0.1947(4) 0.0127(7) Uani 1 d 1 . . .
H0AA H -0.4832 0.2994 -0.2692 0.015 Uiso 1 calc 1 R . .
C1AA C -0.3959(3) 0.19865(19) -0.1650(4) 0.0118(7) Uani 1 d 1 . . .
C6AA C -0.1944(3) 0.29568(19) -0.0036(4) 0.0116(7) Uani 1 d 1 . . .
H6AA H -0.1273 0.3294 0.0565 0.014 Uiso 1 calc 1 R . .
C3AA C -0.3054(3) 0.32658(19) -0.1164(4) 0.0116(7) Uani 1 d 1 . . .
C1BA C -0.3210(3) 0.41112(19) -0.1645(4) 0.0115(7) Uani 1 d 1 . . .
C0BA C -0.0620(3) 0.18077(19) 0.1428(4) 0.0119(7) Uani 1 d 1 . . .
C4AA C -0.2823(3) 0.16753(19) -0.0617(4) 0.0123(7) Uani 1 d 1 . . .
H4AA H -0.2739 0.1128 -0.0481 0.015 Uiso 1 calc 1 R . .
C3BA C -0.7610(3) 0.0797(2) -0.0525(5) 0.0194(8) Uani 1 d 1 . . .
H3BA H -0.8181 0.0986 0.0111 0.023 Uiso 1 calc 1 R . .
C4BA C 0.1511(3) 0.1896(2) 0.3366(5) 0.0187(8) Uani 1 d 1 . . .
H4BA H 0.2254 0.2201 0.3827 0.022 Uiso 1 calc 1 R . .
C2AA C 0.0475(3) 0.2237(2) 0.2155(4) 0.0168(7) Uani 1 d 1 . . .
H2AA H 0.0514 0.2765 0.1821 0.020 Uiso 1 calc 1 R . .

loop_
_atom_site_aniso_label
_atom_site_aniso_U_11
_atom_site_aniso_U_22
_atom_site_aniso_U_33
_atom_site_aniso_U_23
_atom_site_aniso_U_13
_atom_site_aniso_U_12
Ni1 0.0074(2) 0.0077(2) 0.0120(2) 0.00120(18) -0.00240(16) 0.00065(16)
Ni2 0.0096(3) 0.0076(3) 0.0093(3) -0.0004(2) -0.0011(2) -0.0002(2)
O3 0.0271(14) 0.0100(12) 0.0140(12) 0.0028(10) -0.0025(10) 0.0053(10)
O4 0.0175(13) 0.0432(17) 0.0119(12) 0.0001(12) 0.0016(10) 0.0131(12)
O0AA 0.0135(12) 0.0099(12) 0.0136(12) 0.0019(10) -0.0033(9) -0.0030(9)
O2AA 0.0130(12) 0.0115(12) 0.0230(13) 0.0055(11) -0.0080(10) -0.0011(10)
O3AA 0.0151(13) 0.0212(13) 0.0165(12) 0.0021(11) 0.0018(10) 0.0067(10)
O4AA 0.0143(12) 0.0081(12) 0.0246(13) 0.0002(11) -0.0041(10) -0.0014(10)
O5AA 0.0149(13) 0.0323(15) 0.0195(13) 0.0086(12) 0.0039(10) 0.0083(11)
N 0.0144(15) 0.0113(14) 0.0129(14) 0.0002(12) -0.0008(11) 0.0021(12)
C7AA 0.0156(18) 0.0096(16) 0.0229(19) 0.0029(15) 0.0019(14) 0.0003(14)
C8AA 0.0104(17) 0.0123(17) 0.0199(18) -0.0015(15) -0.0025(13) -0.0019(14)
C 0.0144(17) 0.0093(17) 0.0148(17) 0.0010(14) 0.0018(14) -0.0014(13)
C9AA 0.0107(17) 0.0100(16) 0.0115(16) 0.0012(14) 0.0020(13) 0.0009(13)
C0AA 0.0109(17) 0.0133(17) 0.0114(16) 0.0033(15) -0.0011(13) 0.0023(13)
C1AA 0.0117(17) 0.0116(17) 0.0098(16) 0.0020(14) -0.0007(13) -0.0028(13)
C6AA 0.0095(16) 0.0121(17) 0.0125(17) -0.0003(14) 0.0015(13) -0.0032(13)
C3AA 0.0148(17) 0.0095(16) 0.0099(16) 0.0004(14) 0.0025(13) -0.0004(13)
C1BA 0.0120(17) 0.0108(17) 0.0131(16) 0.0016(14) 0.0059(13) 0.0012(13)
C0BA 0.0114(17) 0.0131(17) 0.0105(16) 0.0031(15) 0.0016(13) 0.0015(14)
C4AA 0.0146(17) 0.0079(16) 0.0128(17) 0.0019(14) 0.0012(13) 0.0002(13)
C3BA 0.0177(19) 0.022(2) 0.0196(19) -0.0056(17) 0.0075(15) 0.0037(15)
C4BA 0.0171(19) 0.0143(18) 0.0205(18) -0.0006(16) -0.0018(14) -0.0026(15)
C2AA 0.0159(18) 0.0131(17) 0.0187(18) 0.0026(15) 0.0003(14) -0.0030(14)

loop_
_atom_type_symbol
_atom_type_description
_atom_type_scat_dispersion_real
_atom_type_scat_dispersion_imag
_atom_type_scat_source
C C 0.0033 0.0016 'International Tables Vol C Tables 4.2.6.8 and 6.1.1.4'
H H 0.0000 0.0000 'International Tables Vol C Tables 4.2.6.8 and 6.1.1.4'
N N 0.0061 0.0033 'International Tables Vol C Tables 4.2.6.8 and 6.1.1.4'
Ni Ni 0.3393 1.1124 'International Tables Vol C Tables 4.2.6.8 and 6.1.1.4'
O O 0.0106 0.0060 'International Tables Vol C Tables 4.2.6.8 and 6.1.1.4'

loop_
_geom_angle_atom_site_label_1
_geom_angle_atom_site_label_2
_geom_angle_atom_site_label_3
_geom_angle
_geom_angle_site_symmetry_1
_geom_angle_site_symmetry_3
O2AA Ni1 O0AA 61.49(8) . .
O3AA Ni1 O0AA 94.33(9) . .
O3AA Ni1 O2AA 91.29(10) . .
O3AA Ni1 O5AA 177.43(10) . .
O3AA Ni1 N 90.61(10) . 1_454
O4AA Ni1 O0AA 106.19(9) 2_444 .
O4AA Ni1 O2AA 166.92(9) 2_444 .
O4AA Ni1 O3AA 94.20(10) 2_444 .
O4AA Ni1 O5AA 87.01(9) 2_444 .
O4AA Ni1 N 96.85(10) 2_444 1_454
O5AA Ni1 O0AA 83.15(9) . .
O5AA Ni1 O2AA 87.06(9) . .
N Ni1 O0AA 155.98(10) 1_454 .
N Ni1 O2AA 94.95(10) 1_454 .
N Ni1 O5AA 91.50(10) 1_454 .
O3 Ni2 O3 180.00(14) 2_444 4_566
O3 Ni2 O4 92.73(10) 2_444 .
O3 Ni2 O4 87.27(10) 2_444 3_455
O3 Ni2 O4 87.27(10) 4_566 .
O3 Ni2 O4 92.73(10) 4_566 3_455
O3 Ni2 O0AA 86.62(9) 2_444 .
O3 Ni2 O0AA 93.38(9) 4_566 .
O3 Ni2 O0AA 86.62(9) 4_566 3_455
O3 Ni2 O0AA 93.38(9) 2_444 3_455
O4 Ni2 O4 180.00(18) . 3_455
O4 Ni2 O0AA 91.43(9) 3_455 3_455
O4 Ni2 O0AA 88.57(9) . 3_455
O4 Ni2 O0AA 91.43(9) . .
O4 Ni2 O0AA 88.57(9) 3_455 .
O0AA Ni2 O0AA 180.00(9) 3_455 .
C1BA O3 Ni2 151.2(2) . 2_454
C3BA O4 Ni2 135.5(2) . .
Ni2 O0AA Ni1 110.77(10) . .
C O0AA Ni1 87.02(18) . .
C O0AA Ni2 140.9(2) . .
C O2AA Ni1 92.68(19) . .
C3BA O3AA Ni1 130.5(2) . .
C1BA O4AA Ni1 118.8(2) . 2_454
Ni1 O5AA H5AA 109.9 . .
Ni1 O5AA H5AB 109.3 . .
H5AA O5AA H5AB 109.2 . .
C7AA N Ni1 122.4(2) . 1_656
C7AA N C4BA 116.8(3) . .
C4BA N Ni1 120.7(2) . 1_656
N C7AA H7AA 118.4 . .
N C7AA C8AA 123.1(3) . .
C8AA C7AA H7AA 118.4 . .
C7AA C8AA H8AA 119.7 . .
C7AA C8AA C0BA 120.6(3) . .
C0BA C8AA H8AA 119.7 . .
O0AA C C1AA 121.8(3) . .
O2AA C O0AA 118.7(3) . .
O2AA C C1AA 119.5(3) . .
C6AA C9AA C0BA 121.7(3) . .
C4AA C9AA C6AA 118.0(3) . .
C4AA C9AA C0BA 120.2(3) . .
C1AA C0AA H0AA 119.9 . .
C3AA C0AA H0AA 119.9 . .
C3AA C0AA C1AA 120.3(3) . .
C0AA C1AA C 118.3(3) . .
C4AA C1AA C 122.0(3) . .
C4AA C1AA C0AA 119.7(3) . .
C9AA C6AA H6AA 119.6 . .
C3AA C6AA C9AA 120.8(3) . .
C3AA C6AA H6AA 119.6 . .
C0AA C3AA C6AA 119.8(3) . .
C0AA C3AA C1BA 117.1(3) . .
C6AA C3AA C1BA 123.1(3) . .
O3 C1BA O4AA 126.4(3) . .
O3 C1BA C3AA 114.4(3) . .
O4AA C1BA C3AA 119.2(3) . .
C8AA C0BA C9AA 121.1(3) . .
C2AA C0BA C8AA 115.8(3) . .
C2AA C0BA C9AA 122.9(3) . .
C9AA C4AA H4AA 119.4 . .
C1AA C4AA C9AA 121.2(3) . .
C1AA C4AA H4AA 119.4 . .
O4 C3BA H3BA 115.3 . .
O3AA C3BA O4 129.3(3) . .
O3AA C3BA H3BA 115.3 . .
N C4BA H4BA 118.3 . .
N C4BA C2AA 123.5(3) . .
C2AA C4BA H4BA 118.3 . .
C0BA C2AA H2AA 120.0 . .
C4BA C2AA C0BA 120.1(3) . .
C4BA C2AA H2AA 120.0 . .

loop_
_geom_bond_atom_site_label_1
_geom_bond_atom_site_label_2
_geom_bond_distance
_geom_bond_site_symmetry_2
Ni1 O0AA 2.189(2) .
Ni1 O2AA 2.076(2) .
Ni1 O3AA 2.034(2) .
Ni1 O4AA 2.016(2) 2_444
Ni1 O5AA 2.071(2) .
Ni1 N 2.044(3) 1_454
Ni2 O3 2.011(2) 4_566
Ni2 O3 2.011(2) 2_444
Ni2 O4 2.072(2) 3_455
Ni2 O4 2.072(2) .
Ni2 O0AA 2.080(2) .
Ni2 O0AA 2.080(2) 3_455
O3 Ni2 2.011(2) 2_454
O3 C1BA 1.252(4) .
O4 C3BA 1.253(4) .
O0AA C 1.279(4) .
O2AA C 1.258(4) .
O3AA C3BA 1.245(4) .
O4AA Ni1 2.016(2) 2_454
O4AA C1BA 1.261(4) .
O5AA H5AA 0.8534 .
O5AA H5AB 0.8535 .
N Ni1 2.044(3) 1_656
N C7AA 1.335(4) .
N C4BA 1.344(4) .
C7AA H7AA 0.9500 .
C7AA C8AA 1.376(4) .
C8AA H8AA 0.9500 .
C8AA C0BA 1.402(5) .
C C1AA 1.481(4) .
C9AA C6AA 1.406(4) .
C9AA C0BA 1.486(4) .
C9AA C4AA 1.394(4) .
C0AA H0AA 0.9500 .
C0AA C1AA 1.388(4) .
C0AA C3AA 1.383(4) .
C1AA C4AA 1.386(4) .
C6AA H6AA 0.9500 .
C6AA C3AA 1.389(4) .
C3AA C1BA 1.501(4) .
C0BA C2AA 1.388(4) .
C4AA H4AA 0.9500 .
C3BA H3BA 0.9500 .
C4BA H4BA 0.9500 .
C4BA C2AA 1.383(5) .
C2AA H2AA 0.9500 .

loop_
_geom_torsion_atom_site_label_1
_geom_torsion_atom_site_label_2
_geom_torsion_atom_site_label_3
_geom_torsion_atom_site_label_4
_geom_torsion
_geom_torsion_site_symmetry_1
Ni1 O0AA C O2AA 3.3(3) .
Ni1 O0AA C C1AA -175.2(3) .
Ni1 O2AA C O0AA -3.5(3) .
Ni1 O2AA C C1AA 175.0(3) .
Ni1 O3AA C3BA O4 -6.6(6) .
Ni1 O4AA C1BA O3 14.2(4) 2_454
Ni1 O4AA C1BA C3AA -165.7(2) 2_454
Ni1 N C7AA C8AA 174.3(3) 1_656
Ni1 N C4BA C2AA -173.6(3) 1_656
Ni2 O3 C1BA O4AA 0.2(7) 2_454
Ni2 O3 C1BA C3AA -179.9(3) 2_454
Ni2 O4 C3BA O3AA 6.0(6) .
Ni2 O0AA C O2AA -116.6(3) .
Ni2 O0AA C C1AA 64.9(5) .
O3 Ni2 O4 C3BA 120.0(4) 4_566
O3 Ni2 O4 C3BA -60.0(4) 2_444
O3 Ni2 O0AA Ni1 41.21(11) 2_444
O3 Ni2 O0AA Ni1 -138.79(11) 4_566
O3 Ni2 O0AA C 153.5(3) 2_444
O3 Ni2 O0AA C -26.5(3) 4_566
O4 Ni2 O4 C3BA 69(64) 3_455
O4 Ni2 O0AA Ni1 128.56(11) 3_455
O4 Ni2 O0AA Ni1 -51.44(11) .
O4 Ni2 O0AA C 60.8(3) .
O4 Ni2 O0AA C -119.2(3) 3_455
O0AA Ni1 O2AA C 2.06(18) .
O0AA Ni1 O3AA C3BA -24.0(3) .
O0AA Ni2 O4 C3BA 26.7(4) .
O0AA Ni2 O4 C3BA -153.3(4) 3_455
O0AA Ni2 O0AA Ni1 138.63(6) 3_455
O0AA Ni2 O0AA C -109.1(3) 3_455
O0AA C C1AA C0AA -174.6(3) .
O0AA C C1AA C4AA 5.0(5) .
O2AA Ni1 O0AA Ni2 142.19(14) .
O2AA Ni1 O0AA C -2.02(18) .
O2AA Ni1 O3AA C3BA -85.5(3) .
O2AA C C1AA C0AA 6.9(5) .
O2AA C C1AA C4AA -173.5(3) .
O3AA Ni1 O0AA Ni2 53.08(11) .
O3AA Ni1 O0AA C -91.14(19) .
O3AA Ni1 O2AA C 96.3(2) .
O4AA Ni1 O0AA Ni2 -42.57(12) 2_444
O4AA Ni1 O0AA C 173.21(18) 2_444
O4AA Ni1 O2AA C -18.6(5) 2_444
O4AA Ni1 O3AA C3BA 82.6(3) 2_444
O5AA Ni1 O0AA Ni2 -127.43(11) .
O5AA Ni1 O0AA C 88.35(19) .
O5AA Ni1 O2AA C -81.7(2) .
O5AA Ni1 O3AA C3BA -35(2) .
N Ni1 O0AA Ni2 154.4(2) 1_454
N Ni1 O0AA C 10.2(3) 1_454
N Ni1 O2AA C -173.0(2) 1_454
N Ni1 O3AA C3BA 179.5(3) 1_454
N C7AA C8AA C0BA -0.3(5) .
N C4BA C2AA C0BA -1.1(5) .
C7AA N C4BA C2AA 2.9(5) .
C7AA C8AA C0BA C9AA -174.8(3) .
C7AA C8AA C0BA C2AA 2.1(5) .
C8AA C0BA C2AA C4BA -1.5(5) .
C C1AA C4AA C9AA -175.7(3) .
C9AA C6AA C3AA C0AA 4.2(5) .
C9AA C6AA C3AA C1BA -173.6(3) .
C9AA C0BA C2AA C4BA 175.4(3) .
C0AA C1AA C4AA C9AA 3.9(5) .
C0AA C3AA C1BA O3 -22.4(4) .
C0AA C3AA C1BA O4AA 157.5(3) .
C1AA C0AA C3AA C6AA -1.7(5) .
C1AA C0AA C3AA C1BA 176.2(3) .
C6AA C9AA C0BA C8AA 167.1(3) .
C6AA C9AA C0BA C2AA -9.6(5) .
C6AA C9AA C4AA C1AA -1.5(5) .
C6AA C3AA C1BA O3 155.4(3) .
C6AA C3AA C1BA O4AA -24.6(5) .
C3AA C0AA C1AA C 177.3(3) .
C3AA C0AA C1AA C4AA -2.3(5) .
C0BA C9AA C6AA C3AA -180.0(3) .
C0BA C9AA C4AA C1AA 175.9(3) .
C4AA C9AA C6AA C3AA -2.6(5) .
C4AA C9AA C0BA C8AA -10.2(5) .
C4AA C9AA C0BA C2AA 173.1(3) .
C4BA N C7AA C8AA -2.2(5) .
